data_7100658
loop_
_publ_author_name
'Rockshana Begum'
'Takashi Komuro'
'Hiromi Tobita'

_publ_section_title
;
Group 6 metal xantsil complexes with a labile oxygen coordination and
insertion of tBuCN into a W-Si bond [xantsil = (9,9-dimethylxantene-
4,5-diyl)bis(dimethylsilyl)]
;
_journal_name_full 'Chemical Communications'
_journal_paper_doi 10.1039/b512759a
_journal_year 2006
_chemical_formula_sum 'C30 H40 O2 Si2 W'
_chemical_formula_weight 672.65
_space_group_IT_number 29
_symmetry_cell_setting orthorhombic
_symmetry_Int_Tables_number 29
_symmetry_space_group_name_Hall 'P 2c -2ac'
_symmetry_space_group_name_H-M 'P c a 21'
_cell_angle_alpha 90.00
_cell_angle_beta 90.00
_cell_angle_gamma 90.00
_cell_formula_units_Z 4
_cell_length_a 9.5123(3)
_cell_length_b 18.0026(6)
_cell_length_c 16.9940(7)
_cell_measurement_temperature 150(2)
_cell_volume 2910.16(18)
_diffrn_ambient_temperature 150(2)
_exptl_crystal_density_diffrn 1.535
_cod_database_code 7100658

loop_
_symmetry_equiv_pos_as_xyz
'x, y, z'
'-x, -y, z+1/2'
'-x+1/2, y, z+1/2'
'x+1/2, -y, z'

loop_
_atom_site_label
_atom_site_type_symbol
_atom_site_fract_x
_atom_site_fract_y
_atom_site_fract_z
_atom_site_U_iso_or_equiv
_atom_site_adp_type
_atom_site_occupancy
_atom_site_symmetry_multiplicity
_atom_site_calc_flag
_atom_site_refinement_flags
_atom_site_disorder_assembly
_atom_site_disorder_group
W1 W 0.57537(3) 0.812410(13) 0.65166(3) 0.02759(9) Uani 1 1 d . . .
Si1 Si 0.4262(2) 0.77986(15) 0.77166(17) 0.0366(5) Uani 1 1 d . . .
Si2 Si 0.4533(3) 0.72809(15) 0.54949(16) 0.0368(5) Uani 1 1 d . . .
O1 O 0.6341(6) 0.6927(3) 0.6922(3) 0.0287(12) Uani 1 1 d . . .
O2 O 0.2931(8) 0.8750(5) 0.5932(7) 0.083(3) Uani 1 1 d . . .
C1 C 0.2711(12) 0.7155(8) 0.7551(9) 0.052(3) Uani 1 1 d . . .
H1 H 0.2994 0.6748 0.7202 0.078 Uiso 1 1 calc R . .
H2 H 0.1939 0.7433 0.7308 0.078 Uiso 1 1 calc R . .
H3 H 0.2399 0.6951 0.8056 0.078 Uiso 1 1 calc R . .
C2 C 0.3535(13) 0.8513(7) 0.8437(8) 0.065(4) Uani 1 1 d . . .
H4 H 0.3044 0.8257 0.8866 0.098 Uiso 1 1 calc R . .
H5 H 0.2877 0.8842 0.8163 0.098 Uiso 1 1 calc R . .
H6 H 0.4311 0.8807 0.8654 0.098 Uiso 1 1 calc R . .
C3 C 0.5494(9) 0.7131(5) 0.8237(5) 0.0326(17) Uani 1 1 d . . .
C4 C 0.5573(11) 0.6936(6) 0.9023(6) 0.047(2) Uani 1 1 d . . .
H7 H 0.5036 0.7209 0.9395 0.056 Uiso 1 1 calc R . .
C5 C 0.6416(12) 0.6353(6) 0.9286(6) 0.051(3) Uani 1 1 d . . .
H8 H 0.6455 0.6237 0.9831 0.062 Uiso 1 1 calc R . .
C6 C 0.7208(11) 0.5937(6) 0.8742(6) 0.048(2) Uani 1 1 d . . .
H9 H 0.7765 0.5531 0.8918 0.058 Uiso 1 1 calc R . .
C7 C 0.7174(9) 0.6117(5) 0.7957(5) 0.0318(17) Uani 1 1 d . . .
C8 C 0.6367(8) 0.6720(4) 0.7735(5) 0.0280(16) Uani 1 1 d . . .
C9 C 0.7999(9) 0.5686(5) 0.7333(6) 0.039(2) Uani 1 1 d . . .
C10 C 0.8424(12) 0.4920(5) 0.7604(9) 0.060(3) Uani 1 1 d . . .
H10 H 0.7595 0.4653 0.7797 0.090 Uiso 1 1 calc R . .
H11 H 0.9118 0.4962 0.8028 0.090 Uiso 1 1 calc R . .
H12 H 0.8837 0.4646 0.7162 0.090 Uiso 1 1 calc R . .
C11 C 0.9337(11) 0.6123(7) 0.7101(8) 0.057(3) Uani 1 1 d . . .
H13 H 0.9921 0.6201 0.7569 0.086 Uiso 1 1 calc R . .
H14 H 0.9068 0.6604 0.6878 0.086 Uiso 1 1 calc R . .
H15 H 0.9870 0.5839 0.6709 0.086 Uiso 1 1 calc R . .
C12 C 0.5377(8) 0.6363(5) 0.5760(5) 0.0294(16) Uani 1 1 d . . .
C13 C 0.5286(10) 0.5725(5) 0.5292(6) 0.042(2) Uani 1 1 d . . .
H16 H 0.4672 0.5724 0.4851 0.050 Uiso 1 1 calc R . .
C14 C 0.6059(10) 0.5100(5) 0.5453(6) 0.042(2) Uani 1 1 d . . .
H17 H 0.5998 0.4682 0.5114 0.051 Uiso 1 1 calc R . .
C15 C 0.6921(9) 0.5076(4) 0.6100(6) 0.036(2) Uani 1 1 d . . .
H18 H 0.7440 0.4635 0.6202 0.044 Uiso 1 1 calc R . .
C16 C 0.7058(8) 0.5676(4) 0.6613(8) 0.035(2) Uani 1 1 d . . .
C17 C 0.6250(7) 0.6300(4) 0.6393(5) 0.0211(18) Uani 1 1 d . . .
C18 C 0.2575(15) 0.7068(9) 0.5445(12) 0.070(5) Uani 1 1 d . . .
H19 H 0.2407 0.6684 0.5047 0.105 Uiso 1 1 calc R . .
H20 H 0.2060 0.7520 0.5302 0.105 Uiso 1 1 calc R . .
H21 H 0.2252 0.6891 0.5959 0.105 Uiso 1 1 calc R . .
C19 C 0.5005(14) 0.7484(7) 0.4434(6) 0.059(3) Uani 1 1 d . . .
H22 H 0.6013 0.7400 0.4355 0.088 Uiso 1 1 calc R . .
H23 H 0.4778 0.8002 0.4312 0.088 Uiso 1 1 calc R . .
H24 H 0.4469 0.7155 0.4087 0.088 Uiso 1 1 calc R . .
C20 C 0.3962(10) 0.8491(5) 0.6151(7) 0.047(3) Uani 1 1 d . . .
C21 C 0.6942(9) 0.8960(5) 0.7377(5) 0.0314(18) Uani 1 1 d . . .
C22 C 0.6141(10) 0.9346(5) 0.6782(5) 0.0316(19) Uani 1 1 d . . .
C23 C 0.6718(11) 0.9182(5) 0.6030(5) 0.033(2) Uani 1 1 d . . .
C24 C 0.7863(12) 0.8715(6) 0.6149(8) 0.040(3) Uani 1 1 d . . .
C25 C 0.7985(10) 0.8546(5) 0.6973(6) 0.025(2) Uani 1 1 d . . .
C26 C 0.6957(14) 0.9078(7) 0.8223(6) 0.062(3) Uani 1 1 d . . .
H25 H 0.6975 0.8597 0.8492 0.093 Uiso 1 1 calc R . .
H26 H 0.6113 0.9353 0.8379 0.093 Uiso 1 1 calc R . .
H27 H 0.7795 0.9364 0.8367 0.093 Uiso 1 1 calc R . .
C27 C 0.5055(13) 0.9941(6) 0.6956(8) 0.063(3) Uani 1 1 d . . .
H28 H 0.4621 0.9844 0.7469 0.094 Uiso 1 1 calc R . .
H29 H 0.4330 0.9936 0.6547 0.094 Uiso 1 1 calc R . .
H30 H 0.5513 1.0429 0.6965 0.094 Uiso 1 1 calc R . .
C28 C 0.6314(14) 0.9576(6) 0.5280(6) 0.056(3) Uani 1 1 d . . .
H31 H 0.6892 1.0023 0.5219 0.084 Uiso 1 1 calc R . .
H32 H 0.5320 0.9717 0.5303 0.084 Uiso 1 1 calc R . .
H33 H 0.6468 0.9245 0.4831 0.084 Uiso 1 1 calc R . .
C29 C 0.8875(14) 0.8435(8) 0.5520(10) 0.069(4) Uani 1 1 d . . .
H34 H 0.8386 0.8407 0.5014 0.104 Uiso 1 1 calc R . .
H35 H 0.9217 0.7940 0.5666 0.104 Uiso 1 1 calc R . .
H36 H 0.9673 0.8777 0.5477 0.104 Uiso 1 1 calc R . .
C30 C 0.9115(12) 0.8104(6) 0.7352(11) 0.060(4) Uani 1 1 d . . .
H37 H 0.9712 0.8433 0.7667 0.089 Uiso 1 1 calc R . .
H38 H 0.9685 0.7863 0.6945 0.089 Uiso 1 1 calc R . .
H39 H 0.8694 0.7726 0.7692 0.089 Uiso 1 1 calc R . .

loop_
_atom_site_aniso_label
_atom_site_aniso_U_11
_atom_site_aniso_U_22
_atom_site_aniso_U_33
_atom_site_aniso_U_23
_atom_site_aniso_U_13
_atom_site_aniso_U_12
W1 0.02567(14) 0.02344(13) 0.03366(15) 0.0017(2) -0.0047(2) 0.00205(9)
Si1 0.0289(12) 0.0336(13) 0.0473(15) -0.0021(11) 0.0113(10) 0.0050(10)
Si2 0.0364(13) 0.0352(14) 0.0389(14) 0.0031(10) -0.0149(10) -0.0036(10)
O1 0.037(3) 0.025(3) 0.024(3) -0.001(2) -0.001(2) 0.001(2)
O2 0.047(5) 0.065(5) 0.136(9) -0.005(5) -0.045(5) 0.029(4)
C1 0.030(6) 0.048(7) 0.079(10) 0.007(7) 0.000(5) -0.009(5)
C2 0.055(7) 0.057(7) 0.084(9) -0.016(6) 0.040(6) 0.000(6)
C3 0.029(4) 0.036(4) 0.033(5) 0.000(4) 0.003(3) -0.007(3)
C4 0.048(6) 0.055(6) 0.038(5) -0.007(5) 0.015(4) -0.011(5)
C5 0.058(6) 0.058(7) 0.038(6) 0.013(5) -0.007(5) -0.001(5)
C6 0.052(6) 0.044(5) 0.048(6) 0.007(4) -0.016(4) -0.004(5)
C7 0.030(4) 0.028(4) 0.037(5) 0.005(3) -0.003(3) -0.006(3)
C8 0.023(4) 0.024(4) 0.037(4) 0.001(3) -0.001(3) -0.005(3)
C9 0.034(5) 0.032(4) 0.051(6) -0.001(4) -0.004(4) 0.009(4)
C10 0.048(6) 0.033(5) 0.099(10) 0.001(5) -0.015(6) 0.019(5)
C11 0.040(6) 0.048(6) 0.084(9) -0.010(6) 0.006(5) -0.005(4)
C12 0.026(4) 0.031(4) 0.031(4) -0.003(3) 0.003(3) -0.005(3)
C13 0.038(5) 0.040(5) 0.048(6) -0.009(4) 0.004(4) -0.020(4)
C14 0.047(5) 0.035(5) 0.045(6) -0.005(4) 0.009(4) -0.015(4)
C15 0.035(5) 0.018(4) 0.056(6) -0.001(4) 0.016(4) -0.003(3)
C16 0.033(4) 0.027(3) 0.044(7) -0.003(4) 0.018(4) -0.002(3)
C17 0.022(3) 0.023(3) 0.018(5) -0.002(3) 0.006(3) -0.004(2)
C18 0.051(8) 0.063(9) 0.097(13) 0.013(8) -0.041(8) -0.013(6)
C19 0.084(8) 0.059(7) 0.034(6) 0.000(5) -0.016(5) -0.005(6)
C20 0.028(5) 0.032(5) 0.082(7) -0.003(5) -0.009(4) -0.002(4)
C21 0.038(5) 0.025(4) 0.032(5) 0.002(3) -0.003(4) -0.015(3)
C22 0.037(5) 0.029(4) 0.030(5) 0.001(3) -0.004(3) -0.001(4)
C23 0.055(6) 0.027(5) 0.017(4) 0.002(3) -0.002(4) -0.006(4)
C24 0.042(6) 0.023(5) 0.054(6) -0.017(4) 0.006(4) -0.002(4)
C25 0.028(4) 0.009(4) 0.038(5) 0.004(3) -0.008(3) 0.001(3)
C26 0.084(9) 0.062(7) 0.039(6) -0.001(5) 0.001(5) -0.029(6)
C27 0.051(6) 0.039(6) 0.097(9) -0.012(6) -0.007(6) 0.018(5)
C28 0.088(8) 0.043(6) 0.038(6) 0.014(4) -0.016(5) -0.010(5)
C29 0.062(7) 0.056(9) 0.090(10) -0.022(8) 0.039(7) -0.033(7)
C30 0.041(6) 0.028(6) 0.110(12) 0.005(6) -0.033(6) -0.011(4)

loop_
_geom_bond_atom_site_label_1
_geom_bond_atom_site_label_2
_geom_bond_distance
_geom_bond_site_symmetry_2
_geom_bond_publ_flag
W1 C20 1.930(10) . ?
W1 C23 2.270(9) . ?
W1 C22 2.275(9) . ?
W1 O1 2.330(5) . ?
W1 C24 2.355(12) . ?
W1 C21 2.383(8) . ?
W1 C25 2.384(9) . ?
W1 Si1 2.553(3) . ?
W1 Si2 2.582(3) . ?
Si1 C1 1.897(12) . ?
Si1 C3 1.898(10) . ?
Si1 C2 1.906(11) . ?
Si2 C12 1.892(9) . ?
Si2 C19 1.893(11) . ?
Si2 C18 1.903(14) . ?
O1 C8 1.432(10) . ?
O1 C17 1.445(9) . ?
O2 C20 1.148(12) . ?
C1 H1 0.9800 . ?
C1 H2 0.9800 . ?
C1 H3 0.9800 . ?
C2 H4 0.9800 . ?
C2 H5 0.9800 . ?
C2 H6 0.9800 . ?
C3 C4 1.382(14) . ?
C3 C8 1.401(12) . ?
C4 C5 1.395(15) . ?
C4 H7 0.9500 . ?
C5 C6 1.409(15) . ?
C5 H8 0.9500 . ?
C6 C7 1.373(13) . ?
C6 H9 0.9500 . ?
C7 C8 1.381(11) . ?
C7 C9 1.532(12) . ?
C9 C10 1.509(13) . ?
C9 C16 1.517(15) . ?
C9 C11 1.547(14) . ?
C10 H10 0.9800 . ?
C10 H11 0.9800 . ?
C10 H12 0.9800 . ?
C11 H13 0.9800 . ?
C11 H14 0.9800 . ?
C11 H15 0.9800 . ?
C12 C17 1.365(12) . ?
C12 C13 1.400(12) . ?
C13 C14 1.370(15) . ?
C13 H16 0.9500 . ?
C14 C15 1.372(14) . ?
C14 H17 0.9500 . ?
C15 C16 1.394(13) . ?
C15 H18 0.9500 . ?
C16 C17 1.411(11) . ?
C18 H19 0.9800 . ?
C18 H20 0.9800 . ?
C18 H21 0.9800 . ?
C19 H22 0.9800 . ?
C19 H23 0.9800 . ?
C19 H24 0.9800 . ?
C21 C25 1.418(14) . ?
C21 C22 1.443(12) . ?
C21 C26 1.453(14) . ?
C22 C23 1.423(13) . ?
C22 C27 1.518(14) . ?
C23 C24 1.390(15) . ?
C23 C28 1.509(13) . ?
C24 C25 1.438(13) . ?
C24 C29 1.525(16) . ?
C25 C30 1.484(14) . ?
C26 H25 0.9800 . ?
C26 H26 0.9800 . ?
C26 H27 0.9800 . ?
C27 H28 0.9800 . ?
C27 H29 0.9800 . ?
C27 H30 0.9800 . ?
C28 H31 0.9800 . ?
C28 H32 0.9800 . ?
C28 H33 0.9800 . ?
C29 H34 0.9800 . ?
C29 H35 0.9800 . ?
C29 H36 0.9800 . ?
C30 H37 0.9800 . ?
C30 H38 0.9800 . ?
C30 H39 0.9800 . ?
